data_1576669
loop_
_publ_author_name
'Cai, Youlie'
'Li, Jing-Hong'
'Xiao, Xiaoyan'
'Wei, Runzhi'
'Lin, Rui-Biao'
'Chen, Banglin'
'Gao, Junkuo'

_publ_section_title
;
 Spatial pinning of globally inert pores in a superhydrophobic
 hydrogen-bonded organic framework for inverse ethane/ethylene separation.
;
_journal_issue 8
_journal_name_full 'Chemical science'
_journal_page_first 4256
_journal_page_last 4267
_journal_paper_doi 10.1039/d5sc08507a
_journal_volume 17
_journal_year 2026
_chemical_formula_moiety 'C48 H34 O8, 0.8(C2)'
_chemical_formula_sum 'C50 H34 O8'
_chemical_formula_weight 762.77
_space_group_crystal_system orthorhombic
_space_group_IT_number 61
_space_group_name_Hall '-P 2ac 2ab'
_space_group_name_H-M_alt 'P b c a'
_atom_sites_solution_hydrogens mixed
_atom_sites_solution_primary dual
_audit_creation_date 2025-12-10
_audit_creation_method
;
Olex2 1.5
(compiled 2025.07.13 svn.rb7424aed for OlexSys, GUI svn.r7314)
;
_audit_update_record
;
2025-12-12 deposited with the CCDC.	2025-12-29 downloaded from the CCDC.
;
_cell_angle_alpha 90
_cell_angle_beta 90
_cell_angle_gamma 90
_cell_formula_units_Z 4
_cell_length_a 13.4893(5)
_cell_length_b 14.0799(4)
_cell_length_c 25.9348(8)
_cell_measurement_reflns_used 5505
_cell_measurement_temperature 150(2)
_cell_measurement_theta_max 57.000
_cell_measurement_theta_min 1.953
_cell_volume 4925.7(3)
_computing_cell_refinement 'SAINT V8.40B (Bruker-AXS, 2016)'
_computing_data_collection 'APEX4 Ver. 2016.5-0 (Bruker-AXS, 2016)'
_computing_data_reduction 'SAINT V8.40B (Bruker-AXS, 2016)'
_computing_molecular_graphics 'Olex2 1.5 (Dolomanov et al., 2009)'
_computing_publication_material 'Olex2 1.5 (Dolomanov et al., 2009)'
_computing_structure_refinement 'SHELXL 2025/1 (Sheldrick, 2015)'
_computing_structure_solution 'SHELXT 2018/2 (Sheldrick, 2018)'
_diffrn_ambient_temperature 150.02
_diffrn_detector 'charge-coupled device (CCD) area detector'
_diffrn_detector_area_resol_mean 7.9
_diffrn_detector_type 'Bruker D8 VENTURE'
_diffrn_measured_fraction_theta_full 0.993
_diffrn_measured_fraction_theta_max 0.991
_diffrn_measurement_device 'three-circle diffractometer'
_diffrn_measurement_device_type 'Bruker D8 VENTURE'
_diffrn_measurement_method '0.60\ % \ w and 0.6\ % \ f scans'
_diffrn_radiation_collimation '0.5 mm double- pinhole'
_diffrn_radiation_detector 'Bruker D8 VENTURE'
_diffrn_radiation_monochromator 'equatorially mounted graphite'
_diffrn_radiation_probe x-ray
_diffrn_radiation_type CuK\a
_diffrn_radiation_wavelength 1.54178
_diffrn_radiation_xray_symbol K-L~3~
_diffrn_reflns_av_R_equivalents 0.1089
_diffrn_reflns_av_unetI/netI 0.0399
_diffrn_reflns_Laue_measured_fraction_full 0.993
_diffrn_reflns_Laue_measured_fraction_max 0.991
_diffrn_reflns_limit_h_max 16
_diffrn_reflns_limit_h_min -16
_diffrn_reflns_limit_k_max 15
_diffrn_reflns_limit_k_min -16
_diffrn_reflns_limit_l_max 31
_diffrn_reflns_limit_l_min -31
_diffrn_reflns_number 43060
_diffrn_reflns_point_group_measured_fraction_full 0.993
_diffrn_reflns_point_group_measured_fraction_max 0.991
_diffrn_reflns_theta_full 67.679
_diffrn_reflns_theta_max 68.757
_diffrn_reflns_theta_min 4.850
_diffrn_source 'microfocus sealed X-ray tube'
_diffrn_source_type 'Incoatec I\ms'
_exptl_absorpt_coefficient_mu 0.564
_exptl_absorpt_correction_T_max 0.86
_exptl_absorpt_correction_T_min 0.84
_exptl_absorpt_correction_type multi-scan
_exptl_absorpt_process_details
;
SADABS-2016/2 (Krause et al., 2015) was used for absorption correction.
;
_exptl_crystal_colour yellow
_exptl_crystal_colour_primary yellow
_exptl_crystal_density_diffrn 1.029
_exptl_crystal_density_method 'not measured'
_exptl_crystal_description block
_exptl_crystal_F_000 1592
_exptl_crystal_size_max 0.11
_exptl_crystal_size_mid 0.1
_exptl_crystal_size_min 0.08
_refine_diff_density_max 0.158
_refine_diff_density_min -0.179
_refine_diff_density_rms 0.039
_refine_ls_extinction_coef 0.0010(3)
_refine_ls_extinction_expression Fc^*^=kFc[1+0.001xFc^2^\l^3^/sin(2\q)]^-1/4^
_refine_ls_extinction_method 'SHELXL-2025/1 (Sheldrick 2025)'
_refine_ls_goodness_of_fit_ref 1.019
_refine_ls_hydrogen_treatment constr
_refine_ls_matrix_type full
_refine_ls_number_parameters 313
_refine_ls_number_reflns 4521
_refine_ls_number_restraints 157
_refine_ls_restrained_S_all 1.144
_refine_ls_R_factor_all 0.1673
_refine_ls_R_factor_gt 0.0790
_refine_ls_shift/su_max 0.000
_refine_ls_shift/su_mean 0.000
_refine_ls_structure_factor_coef Fsqd
_refine_ls_weighting_details 'w=1/[\s^2^(Fo^2^)+(0.1402P)^2^] where P=(Fo^2^+2Fc^2^)/3'
_refine_ls_weighting_scheme calc
_refine_ls_wR_factor_gt 0.2205
_refine_ls_wR_factor_ref 0.2918
_reflns_Friedel_coverage 0.000
_reflns_number_gt 1561
_reflns_number_total 4521
_reflns_threshold_expression 'I > 2\s(I)'
_cod_data_source_file d5sc08507a2.cif
_cod_data_source_block 150KC2H4@HOF_ZSTU_5a
_cod_depositor_comments 'Adding full bibliography for 1576665--1576670.cif.'
_cod_database_code 1576669
_shelx_shelxl_version_number 2025/1
_shelx_space_group_comment
;
The symmetry employed for this shelxl refinement is uniquely defined
by the following loop, which should always be used as a source of
symmetry information in preference to the above space-group names.
They are only intended as comments.
;
_shelx_estimated_absorpt_t_max 0.54
_shelx_estimated_absorpt_t_min 0.21
_olex2_refinement_description
;
1. Fixed Uiso
 At 1.2 times of:
  All C(H) groups
 At 1.5 times of:
  All C(H,H,H) groups, All O(H) groups
2. Restrained distances
 C22A-C17 = C22-C21
 1.54 with sigma of 0.02
 C24-C25
 1.34 with sigma of 0.02
 C2-C1 = C8-C5 = C16-C10 = C23-C19 = C6-C29 = C4-C29A = C22-C21 = C22A-C17
 1.5 with sigma of 0.01
 C27-C27_$1
 1.34 with sigma of 0.02
 C29A-C4 = C29-C6
 1.54 with sigma of 0.02
 C26-C27
 1.3 with sigma of 0.02
 H3-C18
 3.6 with sigma of 0.02
 C14-C13 = C15-C14
 1.39 with sigma of 0.001
 O3-C23 = O6-C1
 1.33 with sigma of 0.02
 O4-C23 = O5-C1
 1.2 with sigma of 0.02
 C27-C26 = C25-C24
 1.35 with sigma of 0.001
3. Restrained planarity
 C19, C16, C20, C21, C18, C17, C22, C22A
 with sigma of 0.1
 H3, O3, C23, O4, C19
 with sigma of 0.1
4. Uiso/Uaniso restraints and constraints
Uanis(C22A) \\sim Ueq, Uanis(C22) \\sim Ueq, Uanis(C21) \\sim Ueq, Uanis(C16)
\\sim Ueq, Uanis(C20) \\sim Ueq, Uanis(C19) \\sim Ueq, Uanis(C18) \\sim Ueq,
Uanis(C17) \\sim Ueq: with sigma of 0.01 and sigma for terminal atoms of 0.02
Uanis(C24) \\sim Ueq, Uanis(C25) \\sim Ueq: with sigma of 0.01 and sigma for
terminal atoms of 0.02
Uanis(C25) \\sim Ueq, Uanis(C24) \\sim Ueq: with sigma of 0.01 and sigma for
terminal atoms of 0.02
Uanis(C27) \\sim Ueq, Uanis(C27) \\sim Ueq: with sigma of 0.01 and sigma for
terminal atoms of 0.02
Uanis(C27) \\sim Ueq, Uanis(C26) \\sim Ueq: with sigma of 0.01 and sigma for
terminal atoms of 0.02
Uanis(C5) \\sim Ueq, Uanis(C6) \\sim Ueq, Uanis(C7) \\sim Ueq, Uanis(C2) \\sim
Ueq, Uanis(C1) \\sim Ueq, Uanis(C3) \\sim Ueq, Uanis(C4) \\sim Ueq: with sigma
of 0.01 and sigma for terminal atoms of 0.02
Uanis(C29) \\sim Ueq, Uanis(C29A) \\sim Ueq: with sigma of 0.01 and sigma for
terminal atoms of 0.02
5. Others
 Fixed Sof: H4(0.5) H6A(0.5) H21(0.25) H17(0.75) C22(0.75) H22A(0.75)
 H22B(0.75) H22C(0.75) C22A(0.25) H22D(0.25) H22E(0.25) H22F(0.25) C29A(0.5)
 H29A(0.5) H29B(0.5) H29C(0.5) C29(0.5) H29D(0.5) H29E(0.5) H29F(0.5) C27(0.2)
 C26(0.2) C24(0.2) C25(0.2)
6.a Riding coordinates:
 C22A(H22D,H22E,H22F)
6.b Aromatic/amide H refined with riding coordinates:
 C14(H14), C9(H9), C3(H3A), C15(H15), C4(H4), C7(H7), C6(H6A), C20(H20),
 C21(H21), C18(H18), C17(H17)
6.c Idealised Me refined as rotating group:
 C22(H22A,H22B,H22C), C29A(H29A,H29B,H29C), C29(H29D,H29E,H29F)
6.d Idealised tetrahedral OH refined as rotating group:
 O3(H3), O6(H6)
;
_olex2_submission_special_instructions 'No special instructions were received'

loop_
_space_group_symop_operation_xyz
'x, y, z'
'-x+1/2, -y, z+1/2'
'-x, y+1/2, -z+1/2'
'x+1/2, -y+1/2, -z'
'-x, -y, -z'
'x-1/2, y, -z-1/2'
'x, -y-1/2, z-1/2'
'-x-1/2, y-1/2, z'

loop_
_atom_site_label
_atom_site_type_symbol
_atom_site_fract_x
_atom_site_fract_y
_atom_site_fract_z
_atom_site_U_iso_or_equiv
_atom_site_adp_type
_atom_site_occupancy
_atom_site_site_symmetry_order
_atom_site_calc_flag
_atom_site_refinement_flags_posn
_atom_site_refinement_flags_adp
_atom_site_refinement_flags_occupancy
_atom_site_disorder_assembly
_atom_site_disorder_group
C1 C 0.7177(6) 0.8222(4) 0.74403(18) 0.1619(19) Uani 1 1 d D U . . .
C23 C 0.3282(6) 0.0321(3) 0.68562(18) 0.1578(18) Uani 1 1 d D . . . .
O3 O 0.3903(3) -0.0304(3) 0.70111(17) 0.2020(17) Uani 1 1 d D . . . .
H3 H 0.359949 -0.074154 0.716424 0.303 Uiso 1 1 calc DR U . . .
C19 C 0.3703(5) 0.1189(3) 0.66187(14) 0.1502(15) Uani 1 1 d D U . . .
O5 O 0.8083(4) 0.8213(2) 0.75370(14) 0.1837(15) Uani 1 1 d D . . . .
O4 O 0.2389(4) 0.0240(2) 0.69093(15) 0.1886(16) Uani 1 1 d D . . . .
C5 C 0.5935(5) 0.6027(3) 0.65202(14) 0.1516(16) Uani 1 1 d D U . . .
O6 O 0.6569(3) 0.8882(3) 0.75831(14) 0.1899(15) Uani 1 1 d D . . . .
H6 H 0.688765 0.932702 0.772115 0.285 Uiso 1 1 calc R U . . .
C2 C 0.6734(5) 0.7424(3) 0.71416(15) 0.1507(16) Uani 1 1 d D U . . .
C16 C 0.4392(5) 0.2860(3) 0.61903(14) 0.1512(16) Uani 1 1 d D U . . .
C14 C 0.5776(4) 0.6446(2) 0.54304(11) 0.179(2) Uani 1 1 d D . . . .
H14 H 0.605346 0.689768 0.566112 0.215 Uiso 1 1 calc R U . . .
C11 C 0.4695(4) 0.3985(3) 0.54468(14) 0.170(2) Uani 1 1 d . . . . .
C12 C 0.5030(4) 0.4892(3) 0.52666(14) 0.167(2) Uani 1 1 d . . . . .
C10 C 0.4771(4) 0.3786(3) 0.59793(14) 0.168(2) Uani 1 1 d D . . . .
C13 C 0.5456(4) 0.5571(2) 0.56151(13) 0.172(2) Uani 1 1 d D . . . .
C9 C 0.5172(5) 0.4454(3) 0.63092(15) 0.180(2) Uani 1 1 d . . . . .
H9 H 0.521347 0.430624 0.666596 0.216 Uiso 1 1 calc R U . . .
C8 C 0.5512(4) 0.5314(3) 0.61464(14) 0.167(2) Uani 1 1 d D . . . .
C3 C 0.7307(5) 0.6666(4) 0.69966(18) 0.1708(18) Uani 1 1 d . U . . .
H3A H 0.797647 0.661761 0.710713 0.205 Uiso 1 1 calc R U . . .
C15 C 0.5690(5) 0.6663(3) 0.49099(11) 0.184(2) Uani 1 1 d D . . . .
H15 H 0.589860 0.726949 0.479242 0.221 Uiso 1 1 calc R U . . .
C4 C 0.6880(6) 0.5954(3) 0.66776(17) 0.1656(17) Uani 1 1 d D U . . .
H4 H 0.726643 0.542300 0.657500 0.199 Uiso 0.5 1 calc R U P A 1
C7 C 0.5781(5) 0.7468(4) 0.70075(19) 0.183(2) Uani 1 1 d . U . . .
H7 H 0.537799 0.797893 0.712217 0.219 Uiso 1 1 calc R U . . .
C6 C 0.5383(6) 0.6754(4) 0.6697(2) 0.186(2) Uani 1 1 d D U . . .
H6A H 0.470048 0.678255 0.660660 0.223 Uiso 0.5 1 calc R U P B 2
C20 C 0.3061(5) 0.1861(4) 0.64590(18) 0.1722(19) Uani 1 1 d . U . . .
H20 H 0.236717 0.176344 0.649209 0.207 Uiso 1 1 calc R U . . .
C21 C 0.3429(6) 0.2713(4) 0.6242(2) 0.1746(19) Uani 1 1 d D U . . .
H21 H 0.297560 0.318742 0.613087 0.210 Uiso 0.25 1 calc R U P C 2
C18 C 0.4659(6) 0.1345(4) 0.6570(3) 0.198(2) Uani 1 1 d D U . . .
H18 H 0.511876 0.087847 0.668343 0.238 Uiso 1 1 calc R U . . .
C17 C 0.5006(6) 0.2192(5) 0.6354(3) 0.209(3) Uani 1 1 d D U . . .
H17 H 0.570027 0.229014 0.632308 0.251 Uiso 0.75 1 calc R U P D 1
C22 C 0.2657(7) 0.3347(7) 0.6014(4) 0.241(4) Uani 0.75 1 d D U P E 1
H22A H 0.273613 0.399109 0.615156 0.361 Uiso 0.75 1 calc R U P E 1
H22B H 0.199726 0.310655 0.610188 0.361 Uiso 0.75 1 calc R U P E 1
H22C H 0.273285 0.336124 0.563791 0.361 Uiso 0.75 1 calc R U P E 1
C22A C 0.6062(9) 0.2285(15) 0.6168(8) 0.204(9) Uani 0.25 1 d D U P F 2
H22D H 0.650709 0.226223 0.646652 0.306 Uiso 0.25 1 d R U P F 2
H22E H 0.614152 0.289447 0.599029 0.306 Uiso 0.25 1 d R U P F 2
H22F H 0.622638 0.176607 0.593090 0.306 Uiso 0.25 1 d R U P F 2
C29A C 0.7504(9) 0.5163(7) 0.6489(6) 0.215(5) Uani 0.5 1 d D U P G 2
H29A H 0.716350 0.455855 0.655127 0.323 Uiso 0.5 1 calc R U P G 2
H29B H 0.813885 0.516599 0.667232 0.323 Uiso 0.5 1 calc R U P G 2
H29C H 0.762146 0.523963 0.611848 0.323 Uiso 0.5 1 calc R U P G 2
C29 C 0.4368(9) 0.6908(11) 0.6512(7) 0.247(6) Uani 0.5 1 d D U P H 1
H29D H 0.438797 0.719519 0.616746 0.371 Uiso 0.5 1 calc R U P H 1
H29E H 0.401877 0.733348 0.674905 0.371 Uiso 0.5 1 calc R U P H 1
H29F H 0.401935 0.629821 0.649436 0.371 Uiso 0.5 1 calc R U P H 1
C27 C 0.485(3) 0.025(3) 0.4793(12) 0.32(3) Uani 0.2 1 d D U P I -1
C26 C 0.567(2) -0.029(3) 0.486(2) 0.266(18) Uani 0.2 1 d D U P I -1
C24 C 0.694(3) -0.058(4) 0.4850(15) 0.32(2) Uani 0.2 1 d D U P J -2
C25 C 0.623(3) -0.057(5) 0.5217(15) 0.32(3) Uani 0.2 1 d D U P J -2

loop_
_atom_site_aniso_label
_atom_site_aniso_U_11
_atom_site_aniso_U_22
_atom_site_aniso_U_33
_atom_site_aniso_U_23
_atom_site_aniso_U_13
_atom_site_aniso_U_12
C1 0.221(6) 0.141(4) 0.124(3) -0.019(3) -0.016(3) -0.039(4)
C23 0.228(6) 0.109(3) 0.136(3) 0.014(2) 0.023(4) -0.033(4)
O3 0.251(4) 0.140(3) 0.216(4) 0.048(2) 0.029(3) -0.036(3)
C19 0.216(5) 0.121(3) 0.113(2) 0.004(2) 0.011(3) -0.033(3)
O5 0.245(4) 0.137(2) 0.170(3) -0.0381(19) -0.022(3) -0.034(3)
O4 0.244(4) 0.138(3) 0.184(3) 0.041(2) 0.029(3) -0.045(3)
C5 0.224(5) 0.135(3) 0.096(2) -0.009(2) 0.005(3) -0.051(3)
O6 0.241(4) 0.157(3) 0.172(3) -0.061(2) -0.019(2) -0.036(3)
C2 0.211(5) 0.134(3) 0.107(2) -0.018(2) -0.004(3) -0.037(3)
C16 0.217(5) 0.131(3) 0.106(2) -0.004(2) 0.003(3) -0.050(3)
C14 0.312(7) 0.124(3) 0.101(2) -0.0108(19) 0.007(3) -0.096(4)
C11 0.284(6) 0.129(3) 0.096(2) -0.005(2) 0.006(3) -0.087(3)
C12 0.290(6) 0.124(3) 0.0878(18) -0.0096(18) 0.011(2) -0.093(3)
C10 0.284(6) 0.120(3) 0.101(2) 0.006(2) 0.009(3) -0.080(3)
C13 0.302(6) 0.125(3) 0.090(2) -0.011(2) 0.013(3) -0.090(3)
C9 0.302(7) 0.140(3) 0.098(2) -0.001(2) 0.001(3) -0.097(4)
C8 0.274(6) 0.133(3) 0.094(2) -0.014(2) -0.004(3) -0.079(3)
C3 0.236(5) 0.142(3) 0.135(3) -0.020(3) -0.012(3) -0.042(3)
C15 0.321(7) 0.118(3) 0.112(3) -0.009(2) 0.005(3) -0.102(3)
C4 0.247(5) 0.125(3) 0.125(3) -0.013(2) 0.007(3) -0.037(4)
C7 0.228(5) 0.177(4) 0.144(3) -0.056(3) 0.000(4) -0.030(4)
C6 0.219(5) 0.178(4) 0.160(4) -0.054(4) -0.016(4) -0.029(4)
C20 0.215(5) 0.137(3) 0.164(3) 0.023(3) 0.042(3) -0.037(3)
C21 0.223(6) 0.139(3) 0.163(4) 0.040(3) 0.023(4) -0.011(4)
C18 0.222(5) 0.145(4) 0.228(5) 0.048(4) 0.007(4) -0.037(4)
C17 0.220(6) 0.167(4) 0.241(6) 0.035(4) 0.000(4) -0.051(4)
C22 0.286(10) 0.207(8) 0.230(8) 0.016(7) 0.040(7) -0.043(8)
C22A 0.174(15) 0.166(13) 0.271(18) 0.067(13) -0.012(13) -0.043(12)
C29A 0.257(11) 0.141(7) 0.247(11) -0.066(8) -0.024(9) 0.001(7)
C29 0.241(13) 0.250(12) 0.250(12) -0.068(10) -0.032(11) -0.005(10)
C27 0.32(3) 0.32(3) 0.32(3) -0.01(2) 0.00(2) -0.012(19)
C26 0.28(2) 0.26(2) 0.25(2) 0.002(18) -0.017(19) -0.005(18)
C24 0.34(3) 0.32(3) 0.31(3) -0.011(19) 0.007(19) -0.019(19)
C25 0.32(3) 0.30(3) 0.34(3) -0.010(19) -0.003(19) -0.022(19)

loop_
_atom_type_symbol
_atom_type_description
_atom_type_scat_dispersion_real
_atom_type_scat_dispersion_imag
_atom_type_scat_source
C C 0.0181 0.0091 'International Tables Vol C Tables 4.2.6.8 and 6.1.1.4'
H H 0.0000 0.0000 'International Tables Vol C Tables 4.2.6.8 and 6.1.1.4'
O O 0.0492 0.0322 'International Tables Vol C Tables 4.2.6.8 and 6.1.1.4'

loop_
_geom_angle_atom_site_label_1
_geom_angle_atom_site_label_2
_geom_angle_atom_site_label_3
_geom_angle
_geom_angle_site_symmetry_1
_geom_angle_site_symmetry_3
_geom_angle_publ_flag
O5 C1 O6 124.8(4) . . ?
O5 C1 C2 119.4(6) . . ?
O6 C1 C2 115.8(6) . . ?
O3 C23 C19 116.5(6) . . ?
O4 C23 O3 123.2(4) . . ?
O4 C23 C19 120.2(6) . . ?
C23 O3 H3 109.5 . . ?
C20 C19 C23 117.4(6) . . ?
C18 C19 C23 123.7(6) . . ?
C18 C19 C20 118.9(5) . . ?
C4 C5 C8 120.3(6) . . ?
C4 C5 C6 118.7(5) . . ?
C6 C5 C8 121.0(6) . . ?
C1 O6 H6 109.5 . . ?
C3 C2 C1 120.2(6) . . ?
C7 C2 C1 119.2(6) . . ?
C7 C2 C3 120.6(4) . . ?
C21 C16 C10 120.4(6) . . ?
C17 C16 C10 121.4(6) . . ?
C17 C16 C21 118.2(5) . . ?
C13 C14 H14 119.9 . . ?
C15 C14 H14 119.9 . . ?
C15 C14 C13 120.2(3) . . ?
C10 C11 C12 118.2(3) . . ?
C15 C11 C12 118.8(3) 5_666 . ?
C15 C11 C10 123.0(3) 5_666 . ?
C11 C12 C13 120.9(3) . . ?
C12 C12 C11 119.5(4) 5_666 . ?
C12 C12 C13 119.6(4) 5_666 . ?
C11 C10 C16 120.2(3) . . ?
C9 C10 C16 119.9(3) . . ?
C9 C10 C11 119.9(3) . . ?
C14 C13 C12 119.8(3) . . ?
C14 C13 C8 122.7(3) . . ?
C8 C13 C12 117.5(3) . . ?
C10 C9 H9 118.5 . . ?
C8 C9 C10 123.0(4) . . ?
C8 C9 H9 118.5 . . ?
C13 C8 C5 118.2(3) . . ?
C9 C8 C5 121.3(3) . . ?
C9 C8 C13 120.4(3) . . ?
C2 C3 H3A 120.7 . . ?
C2 C3 C4 118.7(6) . . ?
C4 C3 H3A 120.7 . . ?
C14 C15 C11 122.1(3) . 5_666 ?
C14 C15 H15 119.0 . . ?
C11 C15 H15 119.0 5_666 . ?
C5 C4 C3 120.5(5) . . ?
C5 C4 H4 119.7 . . ?
C5 C4 C29A 119.8(7) . . ?
C3 C4 H4 119.7 . . ?
C3 C4 C29A 119.5(8) . . ?
C2 C7 H7 120.4 . . ?
C2 C7 C6 119.3(6) . . ?
C6 C7 H7 120.4 . . ?
C5 C6 C7 122.0(7) . . ?
C5 C6 H6A 119.0 . . ?
C5 C6 C29 121.2(7) . . ?
C7 C6 H6A 119.0 . . ?
C7 C6 C29 116.2(9) . . ?
C19 C20 H20 120.3 . . ?
C19 C20 C21 119.5(6) . . ?
C21 C20 H20 120.3 . . ?
C16 C21 C20 121.1(6) . . ?
C16 C21 H21 119.4 . . ?
C16 C21 C22 123.4(6) . . ?
C20 C21 H21 119.4 . . ?
C20 C21 C22 114.9(7) . . ?
C19 C18 H18 119.7 . . ?
C19 C18 C17 120.6(6) . . ?
C17 C18 H18 119.7 . . ?
C16 C17 C18 121.7(7) . . ?
C16 C17 H17 119.2 . . ?
C16 C17 C22A 115.3(10) . . ?
C18 C17 H17 119.2 . . ?
C18 C17 C22A 121.2(11) . . ?
C21 C22 H22A 109.5 . . ?
C21 C22 H22B 109.5 . . ?
C21 C22 H22C 109.5 . . ?
H22A C22 H22B 109.5 . . ?
H22A C22 H22C 109.5 . . ?
H22B C22 H22C 109.5 . . ?
C17 C22A H22D 108.8 . . ?
C17 C22A H22E 109.2 . . ?
C17 C22A H22F 110.4 . . ?
H22D C22A H22E 109.5 . . ?
H22D C22A H22F 109.5 . . ?
H22E C22A H22F 109.5 . . ?
C4 C29A H29A 109.5 . . ?
C4 C29A H29B 109.5 . . ?
C4 C29A H29C 109.5 . . ?
H29A C29A H29B 109.5 . . ?
H29A C29A H29C 109.5 . . ?
H29B C29A H29C 109.5 . . ?
C6 C29 H29D 109.5 . . ?
C6 C29 H29E 109.5 . . ?
C6 C29 H29F 109.5 . . ?
H29D C29 H29E 109.5 . . ?
H29D C29 H29F 109.5 . . ?
H29E C29 H29F 109.5 . . ?

loop_
_geom_bond_atom_site_label_1
_geom_bond_atom_site_label_2
_geom_bond_distance
_geom_bond_site_symmetry_2
_geom_bond_publ_flag
C1 O5 1.248(6) . ?
C1 O6 1.294(7) . ?
C1 C2 1.490(6) . ?
C23 O3 1.279(6) . ?
C23 C19 1.482(5) . ?
C23 O4 1.218(6) . ?
O3 H3 0.8400 . ?
C19 C20 1.349(7) . ?
C19 C18 1.314(8) . ?
C5 C8 1.507(5) . ?
C5 C4 1.343(7) . ?
C5 C6 1.346(8) . ?
O6 H6 0.8400 . ?
C2 C3 1.371(7) . ?
C2 C7 1.332(7) . ?
C16 C10 1.504(5) . ?
C16 C21 1.323(8) . ?
C16 C17 1.322(8) . ?
C14 H14 0.9500 . ?
C14 C13 1.3910(10) . ?
C14 C15 1.3888(10) . ?
C11 C12 1.433(6) . ?
C11 C10 1.413(5) . ?
C11 C15 1.399(5) 5_666 ?
C12 C12 1.418(8) 5_666 ?
C12 C13 1.436(5) . ?
C10 C9 1.382(6) . ?
C13 C8 1.426(5) . ?
C9 H9 0.9500 . ?
C9 C8 1.362(5) . ?
C3 H3A 0.9500 . ?
C3 C4 1.422(7) . ?
C15 H15 0.9500 . ?
C4 H4 0.9500 . ?
C4 C29A 1.480(7) . ?
C7 H7 0.9500 . ?
C7 C6 1.396(7) . ?
C6 H6A 0.9500 . ?
C6 C29 1.466(8) . ?
C20 H20 0.9500 . ?
C20 C21 1.415(7) . ?
C21 H21 0.9500 . ?
C21 C22 1.493(7) . ?
C18 H18 0.9500 . ?
C18 C17 1.399(8) . ?
C17 H17 0.9500 . ?
C17 C22A 1.510(9) . ?
C22 H22A 0.9800 . ?
C22 H22B 0.9800 . ?
C22 H22C 0.9800 . ?
C22A H22D 0.9800 . ?
C22A H22E 0.9800 . ?
C22A H22F 0.9800 . ?
C29A H29A 0.9800 . ?
C29A H29B 0.9800 . ?
C29A H29C 0.9800 . ?
C29 H29D 0.9800 . ?
C29 H29E 0.9800 . ?
C29 H29F 0.9800 . ?
C27 C26 1.3499(11) . ?
C24 C25 1.3500(10) . ?

loop_
_geom_torsion_atom_site_label_1
_geom_torsion_atom_site_label_2
_geom_torsion_atom_site_label_3
_geom_torsion_atom_site_label_4
_geom_torsion
_geom_torsion_site_symmetry_1
_geom_torsion_site_symmetry_2
_geom_torsion_site_symmetry_3
_geom_torsion_site_symmetry_4
_geom_torsion_publ_flag
C1 C2 C3 C4 -175.1(4) . . . . ?
C1 C2 C7 C6 175.5(5) . . . . ?
C23 C19 C20 C21 178.4(4) . . . . ?
C23 C19 C18 C17 -178.4(5) . . . . ?
O3 C23 C19 C20 -179.2(4) . . . . ?
O3 C23 C19 C18 -1.2(7) . . . . ?
C19 C20 C21 C16 0.3(8) . . . . ?
C19 C20 C21 C22 172.1(5) . . . . ?
C19 C18 C17 C16 -0.1(11) . . . . ?
C19 C18 C17 C22A -163.9(11) . . . . ?
O5 C1 C2 C3 3.2(7) . . . . ?
O5 C1 C2 C7 -175.3(5) . . . . ?
O4 C23 C19 C20 -1.2(7) . . . . ?
O4 C23 C19 C18 176.8(5) . . . . ?
O6 C1 C2 C3 -176.5(4) . . . . ?
O6 C1 C2 C7 5.0(7) . . . . ?
C2 C3 C4 C5 0.3(7) . . . . ?
C2 C3 C4 C29A 176.1(8) . . . . ?
C2 C7 C6 C5 -1.0(9) . . . . ?
C2 C7 C6 C29 -172.6(10) . . . . ?
C16 C10 C9 C8 -178.8(6) . . . . ?
C14 C13 C8 C5 0.1(10) . . . . ?
C14 C13 C8 C9 178.8(6) . . . . ?
C11 C12 C13 C14 -180.0(6) . . . . ?
C11 C12 C13 C8 -1.3(9) . . . . ?
C11 C10 C9 C8 -0.2(10) . . . . ?
C12 C11 C10 C16 177.6(6) . . . . ?
C12 C11 C10 C9 -0.9(10) . . . . ?
C12 C12 C13 C14 2.2(11) 5_666 . . . ?
C12 C12 C13 C8 -179.2(7) 5_666 . . . ?
C12 C13 C8 C5 -178.5(6) . . . . ?
C12 C13 C8 C9 0.1(9) . . . . ?
C10 C16 C21 C20 -177.4(4) . . . . ?
C10 C16 C21 C22 11.6(9) . . . . ?
C10 C16 C17 C18 177.3(5) . . . . ?
C10 C16 C17 C22A -18.1(12) . . . . ?
C10 C11 C12 C12 179.5(7) . . . 5_666 ?
C10 C11 C12 C13 1.7(10) . . . . ?
C10 C9 C8 C5 179.3(6) . . . . ?
C10 C9 C8 C13 0.6(10) . . . . ?
C13 C14 C15 C11 -1.4(10) . . . 5_666 ?
C8 C5 C4 C3 174.8(4) . . . . ?
C8 C5 C4 C29A -0.9(9) . . . . ?
C8 C5 C6 C7 -174.4(5) . . . . ?
C8 C5 C6 C29 -3.2(12) . . . . ?
C3 C2 C7 C6 -3.0(8) . . . . ?
C15 C14 C13 C12 -0.4(10) . . . . ?
C15 C14 C13 C8 -179.0(6) . . . . ?
C15 C11 C12 C12 -0.4(11) 5_666 . . 5_666 ?
C15 C11 C12 C13 -178.2(6) 5_666 . . . ?
C15 C11 C10 C16 -2.5(10) 5_666 . . . ?
C15 C11 C10 C9 179.0(6) 5_666 . . . ?
C4 C5 C8 C13 -99.4(7) . . . . ?
C4 C5 C8 C9 81.9(7) . . . . ?
C4 C5 C6 C7 4.6(8) . . . . ?
C4 C5 C6 C29 175.8(10) . . . . ?
C7 C2 C3 C4 3.3(7) . . . . ?
C6 C5 C8 C13 79.5(7) . . . . ?
C6 C5 C8 C9 -99.2(7) . . . . ?
C6 C5 C4 C3 -4.1(7) . . . . ?
C6 C5 C4 C29A -179.9(8) . . . . ?
C20 C19 C18 C17 -0.4(9) . . . . ?
C21 C16 C10 C11 -74.8(7) . . . . ?
C21 C16 C10 C9 103.7(7) . . . . ?
C21 C16 C17 C18 0.7(9) . . . . ?
C21 C16 C17 C22A 165.4(10) . . . . ?
C18 C19 C20 C21 0.3(7) . . . . ?
C17 C16 C10 C11 108.7(7) . . . . ?
C17 C16 C10 C9 -72.7(8) . . . . ?
C17 C16 C21 C20 -0.8(8) . . . . ?
C17 C16 C21 C22 -171.9(7) . . . . ?
